data_2233021
loop_
_publ_author_name
'Guo, Xiao-Qiang'
'Zheng, Hu'
'Qi, Qing-Rong'

_publ_section_title
;
 [3-Bromomethyl-1-(4-methylphenylsulfonyl)azetidin-3-yl]methanol
;
_journal_coeditor_code XU5388
_journal_issue 12
_journal_name_full 'Acta Crystallographica Section E'
_journal_page_first o3363
_journal_paper_doi 10.1107/S1600536811048392
_journal_volume 67
_journal_year 2011
_chemical_formula_iupac 'C12 H16 Br N O3 S'
_chemical_formula_moiety 'C12 H16 Br N O3 S'
_chemical_formula_sum 'C12 H16 Br N O3 S'
_chemical_formula_weight 334.23
_chemical_name_systematic
;
[3-Bromomethyl-1-(4-methylphenylsulfonyl)azetidin-3-yl]methanol
;
_space_group_crystal_system triclinic
_space_group_IT_number 2
_space_group_name_Hall '-P 1'
_space_group_name_H-M_alt 'P -1'
_symmetry_space_group_name_Hall '-P 1'
_symmetry_space_group_name_H-M 'P -1'
_atom_sites_solution_hydrogens geom
_atom_sites_solution_primary direct
_atom_sites_solution_secondary difmap
_audit_creation_method
;
Olex2 1.1
(compiled 2011.09.07 svn.r1971, GUI svn.r3853)
;
_cell_angle_alpha 109.922(12)
_cell_angle_beta 95.811(12)
_cell_angle_gamma 90.199(12)
_cell_formula_units_Z 4
_cell_length_a 6.6290(9)
_cell_length_b 12.4888(17)
_cell_length_c 18.166(2)
_cell_measurement_reflns_used 2835
_cell_measurement_temperature 293(2)
_cell_measurement_theta_max 29.1342
_cell_measurement_theta_min 2.8928
_cell_volume 1405.5(3)
_computing_cell_refinement 'CrysAlis PRO (Agilent, 2011)'
_computing_data_collection 'CrysAlis PRO (Agilent, 2011)'
_computing_data_reduction 'CrysAlis PRO (Agilent, 2011)'
_computing_molecular_graphics 'OLEX2 (Dolomanov <i>et al.</i>, 2009)'
_computing_publication_material 'OLEX2 (Dolomanov <i>et al.</i>, 2009)'
_computing_structure_refinement 'SHELXL97 (Sheldrick, 2008)'
_computing_structure_solution 'SHELXS97 (Sheldrick, 2008)'
_diffrn_ambient_temperature 293.15
_diffrn_detector_area_resol_mean 16.0874
_diffrn_measured_fraction_theta_full 0.998
_diffrn_measured_fraction_theta_max 0.998
_diffrn_measurement_device_type 'Agilent Xcalibur Eos'
_diffrn_measurement_method '\w scans'
_diffrn_radiation_monochromator graphite
_diffrn_radiation_type 'Mo K\a'
_diffrn_radiation_wavelength 0.7107
_diffrn_reflns_av_R_equivalents 0.0424
_diffrn_reflns_limit_h_max 8
_diffrn_reflns_limit_h_min -8
_diffrn_reflns_limit_k_max 15
_diffrn_reflns_limit_k_min -15
_diffrn_reflns_limit_l_max 22
_diffrn_reflns_limit_l_min -22
_diffrn_reflns_number 11524
_diffrn_reflns_theta_full 26.37
_diffrn_reflns_theta_max 26.37
_diffrn_reflns_theta_min 3.09
_exptl_absorpt_coefficient_mu 3.073
_exptl_absorpt_correction_T_max 1.00000
_exptl_absorpt_correction_T_min 0.56462
_exptl_absorpt_correction_type multi-scan
_exptl_absorpt_process_details '(CrysAlis PRO; Agilent, 2011)'
_exptl_crystal_colour colourless
_exptl_crystal_density_diffrn 1.579
_exptl_crystal_density_method 'not measured'
_exptl_crystal_description block
_exptl_crystal_F_000 680
_exptl_crystal_size_max 0.35
_exptl_crystal_size_mid 0.30
_exptl_crystal_size_min 0.30
_refine_diff_density_max 0.569
_refine_diff_density_min -0.855
_refine_ls_extinction_method none
_refine_ls_goodness_of_fit_ref 0.937
_refine_ls_hydrogen_treatment constr
_refine_ls_matrix_type full
_refine_ls_number_parameters 329
_refine_ls_number_reflns 5752
_refine_ls_number_restraints 0
_refine_ls_restrained_S_all 0.937
_refine_ls_R_factor_all 0.0986
_refine_ls_R_factor_gt 0.0434
_refine_ls_shift/su_max 0.001
_refine_ls_shift/su_mean 0.000
_refine_ls_structure_factor_coef Fsqd
_refine_ls_weighting_details 'calc w=1/[\s^2^(Fo^2^)+(0.0140P)^2^+0.0000P] where P=(Fo^2^+2Fc^2^)/3'
_refine_ls_weighting_scheme calc
_refine_ls_wR_factor_gt 0.0644
_refine_ls_wR_factor_ref 0.0846
_reflns_number_gt 3142
_reflns_number_total 5752
_reflns_threshold_expression I>2sigma(I)
_cod_data_source_file xu5388.cif
_cod_data_source_block I
_cod_database_code 2233021
_cod_database_fobs_code 2233021

loop_
_symmetry_equiv_pos_site_id
_symmetry_equiv_pos_as_xyz
1 'x, y, z'
2 '-x, -y, -z'

loop_
_atom_site_type_symbol
_atom_site_label
_atom_site_fract_x
_atom_site_fract_y
_atom_site_fract_z
_atom_site_U_iso_or_equiv
_atom_site_adp_type
_atom_site_calc_flag
_atom_site_refinement_flags
_atom_site_occupancy
_atom_site_symmetry_multiplicity
Br Br1 0.80877(7) 0.16709(4) 0.80446(3) 0.07787(18) Uani d . 1 1
Br Br2 0.33261(6) 0.14921(4) 0.31547(3) 0.07053(18) Uani d . 1 1
S S1 1.51454(14) 0.27546(9) 1.04138(7) 0.0468(3) Uani d . 1 1
S S2 1.02857(14) 0.28105(9) 0.55348(7) 0.0487(3) Uani d . 1 1
O O1 1.6007(4) 0.3816(2) 1.09642(17) 0.0659(8) Uani d . 1 1
O O2 1.6411(3) 0.1825(2) 1.00815(17) 0.0616(8) Uani d . 1 1
O O3 1.0699(4) 0.4627(2) 0.8377(2) 0.0793(10) Uani d . 1 1
H H3 1.1458 0.5191 0.8594 0.119 Uiso calc R 1 1
O O4 1.1179(4) 0.2353(2) 0.61106(17) 0.0699(9) Uani d . 1 1
O O5 1.1512(4) 0.3410(2) 0.51847(17) 0.0607(8) Uani d . 1 1
O O6 0.5704(4) -0.1092(2) 0.3565(2) 0.0842(11) Uani d . 1 1
H H6 0.6459 -0.1549 0.3672 0.126 Uiso calc R 1 1
N N1 1.4048(4) 0.3079(2) 0.96791(18) 0.0415(8) Uani d . 1 1
N N2 0.9243(4) 0.1719(2) 0.48128(19) 0.0441(8) Uani d . 1 1
C C1 1.3256(5) 0.2284(3) 1.0856(2) 0.0371(9) Uani d . 1 1
C C2 1.2236(5) 0.3063(3) 1.1414(2) 0.0477(10) Uani d . 1 1
H H2 1.2595 0.3836 1.1580 0.057 Uiso calc R 1 1
C C3 1.0687(6) 0.2686(3) 1.1723(2) 0.0510(11) Uani d . 1 1
H H3A 1.0004 0.3215 1.2099 0.061 Uiso calc R 1 1
C C4 1.0108(5) 0.1538(3) 1.1490(2) 0.0448(10) Uani d . 1 1
C C5 1.1207(5) 0.0778(3) 1.0949(2) 0.0467(10) Uani d . 1 1
H H5 1.0887 0.0002 1.0796 0.056 Uiso calc R 1 1
C C6 1.2753(5) 0.1135(3) 1.0629(2) 0.0446(10) Uani d . 1 1
H H6A 1.3459 0.0607 1.0262 0.054 Uiso calc R 1 1
C C7 0.8370(5) 0.1126(3) 1.1813(3) 0.0670(13) Uani d . 1 1
H H7A 0.7259 0.0855 1.1406 0.101 Uiso calc R 1 1
H H7B 0.7942 0.1743 1.2244 0.101 Uiso calc R 1 1
H H7C 0.8803 0.0518 1.1996 0.101 Uiso calc R 1 1
C C8 1.2449(5) 0.3929(3) 0.9770(2) 0.0448(10) Uani d . 1 1
H H8A 1.2937 0.4670 0.9784 0.054 Uiso calc R 1 1
H H8B 1.1667 0.4002 1.0207 0.054 Uiso calc R 1 1
C C9 1.1372(5) 0.3180(3) 0.8959(2) 0.0398(9) Uani d . 1 1
C C10 1.2804(5) 0.2230(3) 0.9007(2) 0.0480(10) Uani d . 1 1
H H10A 1.2162 0.1635 0.9145 0.058 Uiso calc R 1 1
H H10B 1.3515 0.1909 0.8545 0.058 Uiso calc R 1 1
C C11 0.9156(5) 0.2929(3) 0.8966(2) 0.0542(11) Uani d . 1 1
H H11A 0.8403 0.3602 0.8989 0.065 Uiso calc R 1 1
H H11B 0.8969 0.2748 0.9434 0.065 Uiso calc R 1 1
C C12 1.1785(6) 0.3631(3) 0.8315(2) 0.0558(11) Uani d . 1 1
H H12A 1.3227 0.3804 0.8352 0.067 Uiso calc R 1 1
H H12B 1.1387 0.3053 0.7806 0.067 Uiso calc R 1 1
C C13 0.8356(5) 0.3687(3) 0.5967(2) 0.0409(9) Uani d . 1 1
C C14 0.7384(6) 0.3484(3) 0.6541(2) 0.0501(11) Uani d . 1 1
H H14 0.7797 0.2904 0.6727 0.060 Uiso calc R 1 1
C C15 0.5788(6) 0.4144(3) 0.6842(2) 0.0538(11) Uani d . 1 1
H H15 0.5129 0.3998 0.7228 0.065 Uiso calc R 1 1
C C16 0.5157(6) 0.5015(3) 0.6578(2) 0.0472(10) Uani d . 1 1
C C17 0.6161(6) 0.5204(3) 0.6009(2) 0.0497(11) Uani d . 1 1
H H17 0.5756 0.5790 0.5827 0.060 Uiso calc R 1 1
C C18 0.7749(5) 0.4559(3) 0.5695(2) 0.0462(10) Uani d . 1 1
H H18 0.8402 0.4706 0.5308 0.055 Uiso calc R 1 1
C C19 0.3394(6) 0.5712(3) 0.6908(3) 0.0725(14) Uani d . 1 1
H H19A 0.2738 0.5363 0.7222 0.109 Uiso calc R 1 1
H H19B 0.2442 0.5748 0.6483 0.109 Uiso calc R 1 1
H H19C 0.3879 0.6469 0.7229 0.109 Uiso calc R 1 1
C C20 0.7598(5) 0.0976(3) 0.4909(2) 0.0529(11) Uani d . 1 1
H H20A 0.6813 0.1354 0.5341 0.064 Uiso calc R 1 1
H H20B 0.8055 0.0251 0.4934 0.064 Uiso calc R 1 1
C C21 0.6554(5) 0.0905(3) 0.4092(2) 0.0412(9) Uani d . 1 1
C C22 0.8041(5) 0.1863(3) 0.4122(2) 0.0473(10) Uani d . 1 1
H H22A 0.8772 0.1687 0.3661 0.057 Uiso calc R 1 1
H H22B 0.7436 0.2600 0.4235 0.057 Uiso calc R 1 1
C C23 0.4346(5) 0.1207(3) 0.4107(2) 0.0589(12) Uani d . 1 1
H H23A 0.4205 0.1881 0.4561 0.071 Uiso calc R 1 1
H H23B 0.3549 0.0587 0.4155 0.071 Uiso calc R 1 1
C C24 0.6879(6) -0.0218(3) 0.3458(3) 0.0580(12) Uani d . 1 1
H H24A 0.6479 -0.0167 0.2943 0.070 Uiso calc R 1 1
H H24B 0.8304 -0.0391 0.3489 0.070 Uiso calc R 1 1

loop_
_atom_site_aniso_label
_atom_site_aniso_U_11
_atom_site_aniso_U_22
_atom_site_aniso_U_33
_atom_site_aniso_U_12
_atom_site_aniso_U_13
_atom_site_aniso_U_23
Br1 0.0660(3) 0.0807(4) 0.0774(4) -0.0317(3) -0.0074(3) 0.0194(3)
Br2 0.0586(3) 0.0701(3) 0.0829(4) 0.0068(2) -0.0081(3) 0.0307(3)
S1 0.0379(6) 0.0522(7) 0.0537(7) -0.0079(5) -0.0009(5) 0.0243(6)
S2 0.0382(6) 0.0528(7) 0.0549(8) 0.0090(5) 0.0007(5) 0.0193(6)
O1 0.0612(18) 0.067(2) 0.065(2) -0.0276(15) -0.0115(16) 0.0234(18)
O2 0.0411(15) 0.073(2) 0.084(2) 0.0173(15) 0.0200(16) 0.0407(19)
O3 0.077(2) 0.064(2) 0.108(3) -0.0195(17) -0.030(2) 0.056(2)
O4 0.0580(18) 0.085(2) 0.071(2) 0.0310(17) -0.0054(16) 0.0349(19)
O5 0.0474(16) 0.0585(18) 0.078(2) -0.0022(14) 0.0193(16) 0.0215(18)
O6 0.0589(19) 0.0461(19) 0.145(3) -0.0002(16) -0.012(2) 0.037(2)
N1 0.0430(18) 0.0392(18) 0.042(2) -0.0025(15) -0.0003(16) 0.0147(16)
N2 0.0447(19) 0.0446(19) 0.047(2) 0.0048(16) 0.0052(16) 0.0206(18)
C1 0.034(2) 0.038(2) 0.042(2) 0.0021(17) 0.0010(18) 0.0185(19)
C2 0.053(3) 0.037(2) 0.051(3) -0.002(2) 0.002(2) 0.013(2)
C3 0.057(3) 0.046(2) 0.046(3) 0.014(2) 0.010(2) 0.010(2)
C4 0.043(2) 0.056(3) 0.046(3) 0.004(2) 0.006(2) 0.029(2)
C5 0.055(3) 0.036(2) 0.051(3) -0.002(2) 0.008(2) 0.017(2)
C6 0.052(2) 0.038(2) 0.049(3) 0.0093(19) 0.017(2) 0.017(2)
C7 0.059(3) 0.078(3) 0.073(3) -0.001(2) 0.021(3) 0.035(3)
C8 0.053(2) 0.038(2) 0.045(3) -0.0023(19) 0.009(2) 0.015(2)
C9 0.039(2) 0.038(2) 0.044(3) -0.0041(18) 0.0022(19) 0.016(2)
C10 0.055(2) 0.045(2) 0.043(3) 0.000(2) 0.008(2) 0.013(2)
C11 0.049(2) 0.050(2) 0.063(3) -0.003(2) 0.013(2) 0.017(2)
C12 0.056(3) 0.065(3) 0.051(3) -0.012(2) 0.000(2) 0.028(2)
C13 0.041(2) 0.044(2) 0.039(2) 0.0041(18) 0.0009(19) 0.016(2)
C14 0.058(3) 0.052(3) 0.048(3) 0.011(2) 0.008(2) 0.027(2)
C15 0.058(3) 0.063(3) 0.043(3) 0.003(2) 0.018(2) 0.017(2)
C16 0.049(2) 0.042(2) 0.043(3) 0.005(2) 0.003(2) 0.006(2)
C17 0.061(3) 0.042(2) 0.050(3) 0.013(2) 0.010(2) 0.019(2)
C18 0.046(2) 0.048(2) 0.051(3) 0.003(2) 0.016(2) 0.022(2)
C19 0.062(3) 0.070(3) 0.079(4) 0.015(3) 0.020(3) 0.013(3)
C20 0.052(2) 0.051(3) 0.066(3) 0.002(2) 0.011(2) 0.030(2)
C21 0.038(2) 0.039(2) 0.051(3) 0.0027(18) 0.0089(19) 0.019(2)
C22 0.056(3) 0.048(2) 0.040(3) -0.001(2) 0.009(2) 0.017(2)
C23 0.049(2) 0.054(3) 0.083(3) 0.012(2) 0.015(2) 0.032(3)
C24 0.047(2) 0.044(2) 0.079(3) 0.009(2) 0.010(2) 0.015(3)

loop_
_atom_type_symbol
_atom_type_description
_atom_type_scat_dispersion_real
_atom_type_scat_dispersion_imag
_atom_type_scat_source
C C 0.0033 0.0016 'International Tables Vol C Tables 4.2.6.8 and 6.1.1.4'
H H 0.0000 0.0000 'International Tables Vol C Tables 4.2.6.8 and 6.1.1.4'
Br Br -0.2901 2.4595 'International Tables Vol C Tables 4.2.6.8 and 6.1.1.4'
N N 0.0061 0.0033 'International Tables Vol C Tables 4.2.6.8 and 6.1.1.4'
O O 0.0106 0.0060 'International Tables Vol C Tables 4.2.6.8 and 6.1.1.4'
S S 0.1246 0.1234 'International Tables Vol C Tables 4.2.6.8 and 6.1.1.4'

loop_
_geom_angle_atom_site_label_1
_geom_angle_atom_site_label_2
_geom_angle_atom_site_label_3
_geom_angle
O1 S1 N1 104.75(16)
O1 S1 C1 107.73(18)
O2 S1 O1 120.65(17)
O2 S1 N1 106.34(16)
O2 S1 C1 108.70(16)
N1 S1 C1 108.07(16)
O4 S2 N2 105.38(16)
O4 S2 C13 106.54(17)
O5 S2 O4 120.77(17)
O5 S2 N2 105.93(17)
O5 S2 C13 109.28(17)
N2 S2 C13 108.40(16)
C12 O3 H3 109.5
C24 O6 H6 109.5
C8 N1 S1 123.0(2)
C10 N1 S1 122.1(2)
C10 N1 C8 91.8(2)
C20 N2 S2 122.8(3)
C22 N2 S2 121.3(2)
C22 N2 C20 91.3(3)
C2 C1 S1 120.1(3)
C2 C1 C6 119.9(4)
C6 C1 S1 120.0(3)
C1 C2 H2 120.3
C3 C2 C1 119.4(4)
C3 C2 H2 120.3
C2 C3 H3A 119.0
C2 C3 C4 121.9(4)
C4 C3 H3A 119.0
C3 C4 C7 122.0(4)
C5 C4 C3 117.1(4)
C5 C4 C7 120.9(4)
C4 C5 H5 119.0
C6 C5 C4 122.0(4)
C6 C5 H5 119.0
C1 C6 H6A 120.2
C5 C6 C1 119.7(4)
C5 C6 H6A 120.2
C4 C7 H7A 109.5
C4 C7 H7B 109.5
C4 C7 H7C 109.5
H7A C7 H7B 109.5
H7A C7 H7C 109.5
H7B C7 H7C 109.5
N1 C8 H8A 113.8
N1 C8 H8B 113.8
N1 C8 C9 89.0(3)
H8A C8 H8B 111.0
C9 C8 H8A 113.8
C9 C8 H8B 113.8
C10 C9 C8 87.2(3)
C11 C9 C8 114.0(3)
C11 C9 C10 115.5(3)
C11 C9 C12 113.2(3)
C12 C9 C8 111.9(3)
C12 C9 C10 112.5(3)
N1 C10 C9 89.2(3)
N1 C10 H10A 113.8
N1 C10 H10B 113.8
C9 C10 H10A 113.8
C9 C10 H10B 113.8
H10A C10 H10B 111.0
Br1 C11 H11A 109.2
Br1 C11 H11B 109.2
C9 C11 Br1 111.9(3)
C9 C11 H11A 109.2
C9 C11 H11B 109.2
H11A C11 H11B 107.9
O3 C12 C9 110.7(3)
O3 C12 H12A 109.5
O3 C12 H12B 109.5
C9 C12 H12A 109.5
C9 C12 H12B 109.5
H12A C12 H12B 108.1
C14 C13 S2 120.8(3)
C14 C13 C18 119.9(3)
C18 C13 S2 119.2(3)
C13 C14 H14 120.0
C13 C14 C15 119.9(3)
C15 C14 H14 120.0
C14 C15 H15 119.5
C16 C15 C14 121.1(4)
C16 C15 H15 119.5
C15 C16 C19 120.1(4)
C17 C16 C15 117.8(3)
C17 C16 C19 122.1(4)
C16 C17 H17 118.8
C16 C17 C18 122.5(3)
C18 C17 H17 118.8
C13 C18 H18 120.6
C17 C18 C13 118.8(4)
C17 C18 H18 120.6
C16 C19 H19A 109.5
C16 C19 H19B 109.5
C16 C19 H19C 109.5
H19A C19 H19B 109.5
H19A C19 H19C 109.5
H19B C19 H19C 109.5
N2 C20 H20A 113.8
N2 C20 H20B 113.8
N2 C20 C21 89.0(3)
H20A C20 H20B 111.0
C21 C20 H20A 113.8
C21 C20 H20B 113.8
C22 C21 C20 87.4(3)
C23 C21 C20 113.0(3)
C23 C21 C22 115.5(3)
C24 C21 C20 112.4(3)
C24 C21 C22 113.2(3)
C24 C21 C23 113.0(3)
N2 C22 C21 89.9(3)
N2 C22 H22A 113.7
N2 C22 H22B 113.7
C21 C22 H22A 113.7
C21 C22 H22B 113.7
H22A C22 H22B 110.9
Br2 C23 H23A 109.5
Br2 C23 H23B 109.5
C21 C23 Br2 110.9(3)
C21 C23 H23A 109.5
C21 C23 H23B 109.5
H23A C23 H23B 108.1
O6 C24 C21 109.3(3)
O6 C24 H24A 109.8
O6 C24 H24B 109.8
C21 C24 H24A 109.8
C21 C24 H24B 109.8
H24A C24 H24B 108.3

loop_
_geom_bond_atom_site_label_1
_geom_bond_atom_site_label_2
_geom_bond_distance
Br1 C11 1.931(4)
Br2 C23 1.939(4)
S1 O1 1.435(3)
S1 O2 1.431(2)
S1 N1 1.628(3)
S1 C1 1.754(4)
S2 O4 1.434(3)
S2 O5 1.432(3)
S2 N2 1.627(3)
S2 C13 1.754(3)
O3 H3 0.8200
O3 C12 1.416(4)
O6 H6 0.8200
O6 C24 1.416(4)
N1 C8 1.484(4)
N1 C10 1.484(4)
N2 C20 1.491(4)
N2 C22 1.481(4)
C1 C2 1.380(5)
C1 C6 1.380(4)
C2 H2 0.9300
C2 C3 1.373(5)
C3 H3A 0.9300
C3 C4 1.390(5)
C4 C5 1.383(5)
C4 C7 1.508(5)
C5 H5 0.9300
C5 C6 1.371(5)
C6 H6A 0.9300
C7 H7A 0.9600
C7 H7B 0.9600
C7 H7C 0.9600
C8 H8A 0.9700
C8 H8B 0.9700
C8 C9 1.549(5)
C9 C10 1.542(4)
C9 C11 1.503(4)
C9 C12 1.509(5)
C10 H10A 0.9700
C10 H10B 0.9700
C11 H11A 0.9700
C11 H11B 0.9700
C12 H12A 0.9700
C12 H12B 0.9700
C13 C14 1.372(5)
C13 C18 1.386(4)
C14 H14 0.9300
C14 C15 1.383(4)
C15 H15 0.9300
C15 C16 1.380(5)
C16 C17 1.369(5)
C16 C19 1.509(4)
C17 H17 0.9300
C17 C18 1.377(4)
C18 H18 0.9300
C19 H19A 0.9600
C19 H19B 0.9600
C19 H19C 0.9600
C20 H20A 0.9700
C20 H20B 0.9700
C20 C21 1.546(5)
C21 C22 1.531(5)
C21 C23 1.514(4)
C21 C24 1.513(5)
C22 H22A 0.9700
C22 H22B 0.9700
C23 H23A 0.9700
C23 H23B 0.9700
C24 H24A 0.9700
C24 H24B 0.9700

loop_
_geom_hbond_atom_site_label_D
_geom_hbond_atom_site_label_H
_geom_hbond_atom_site_label_A
_geom_hbond_site_symmetry_A
_geom_hbond_distance_DH
_geom_hbond_distance_HA
_geom_hbond_distance_DA
_geom_hbond_angle_DHA
O3 H3 O1 2_867 0.82 2.01 2.800(4) 161.3
O6 H6 O4 2_756 0.82 1.94 2.739(3) 164.1

loop_
_cod_related_entry_id
_cod_related_entry_database
_cod_related_entry_code
1 ChemSpider 25182173
